data_1532826
loop_
_publ_author_name
'Camara, M.S.C.'
'Gama, L.'
'Lisboa-Filho, P.N.'
'Longo, E.'
'Cabrelon, M.D.'
'Ortiz, W.A.'
'Paiva-Santos, C.O.'
'Leite, E.R.'

_publ_section_title
;
 Synthesis and characterization of Li2 Zn Ti3 O8 spinel using the modified
 polymeric precursor method
;
_journal_name_full 'Materials Chemistry and Physics'
_journal_page_first 68
_journal_page_last 72
_journal_volume 82
_journal_year 2003
_chemical_formula_sum 'Li1.96 O8 Ti3 Zn1.04'
_chemical_name_systematic '(Li0.96 Zn1.04) Li Ti3 O8'
_space_group_IT_number 212
_symmetry_space_group_name_Hall 'P 4acd 2ab 3'
_symmetry_space_group_name_H-M 'P 43 3 2'
_cell_angle_alpha 90
_cell_angle_beta 90
_cell_angle_gamma 90
_cell_formula_units_Z 4
_cell_length_a 8.3738
_cell_length_b 8.3738
_cell_length_c 8.3738
_cell_volume 587.175
_citation_journal_id_ASTM MCHPDR
_cod_data_source_file Camara_MCHPDR_2003_485.cif
_cod_data_source_block Li1.96O8Ti3Zn1.04
_cod_original_cell_volume 587.1753
_cod_database_code 1532826

loop_
_symmetry_equiv_pos_as_xyz
x,y,z
-y+3/4,x+1/4,z+3/4
-x+1/2,-y,z+1/2
y+3/4,-x+3/4,z+1/4
x+1/2,-y+1/2,-z
y+1/4,x+3/4,-z+3/4
-x,y+1/2,-z+1/2
-y+1/4,-x+1/4,-z+1/4
z,x,y
-x+3/4,z+1/4,y+3/4
-z+1/2,-x,y+1/2
x+3/4,-z+3/4,y+1/4
z+1/2,-x+1/2,-y
x+1/4,z+3/4,-y+3/4
-z,x+1/2,-y+1/2
-x+1/4,-z+1/4,-y+1/4
y,z,x
y+1/2,-z+1/2,-x
z+1/4,y+3/4,-x+3/4
-y,z+1/2,-x+1/2
-z+1/4,-y+1/4,-x+1/4
-y+1/2,-z,x+1/2
z+3/4,-y+3/4,x+1/4
-z+3/4,y+1/4,x+3/4

loop_
_atom_site_label
_atom_site_type_symbol
_atom_site_fract_x
_atom_site_fract_y
_atom_site_fract_z
_atom_site_occupancy
_atom_site_U_iso_or_equiv
O1 O-2 0.1062 0.1268 0.39 1 0.0
O2 O-2 0.3878 0.3878 0.3878 1 0.0
Ti1 Ti+4 0.368 0.882 0.125 1 0.0
Li1 Li+1 -0.0021 -0.0021 -0.0021 0.48 0.0
Li2 Li+1 0.625 0.625 0.625 1 0.0
Zn1 Zn+2 -0.0021 -0.0021 -0.0021 0.52 0.0
